data_7049261
loop_
_publ_author_name
'Huang, Shuang'
'Hong, Xi'
'Cui, He-Zhen'
'Zhou, Quan'
'Lin, Yue-Jian'
'Hou, Xiu-Feng'

_publ_section_title
;
 N-Methylation of ortho-substituted aromatic amines with methanol
 catalyzed by 2-arylbenzo[d]oxazole NHC-Ir(iii) complexes.
;
_journal_issue 15
_journal_name_full 'Dalton transactions (Cambridge, England : 2003)'
_journal_page_first 5072
_journal_page_last 5082
_journal_paper_doi 10.1039/c9dt00218a
_journal_volume 48
_journal_year 2019
_chemical_formula_sum 'C31 H30 Cl F6 Ir N3 O P'
_chemical_formula_weight 833.20
_space_group_crystal_system orthorhombic
_space_group_IT_number 29
_space_group_name_Hall 'P 2c -2ac'
_space_group_name_H-M_alt 'P c a 21'
_symmetry_space_group_name_Hall 'P 2c -2ac'
_symmetry_space_group_name_H-M 'P c a 21'
_atom_sites_solution_hydrogens geom
_audit_creation_method SHELXL-2014/7
_audit_update_record
;
2018-12-27 deposited with the CCDC.
2019-02-05 downloaded from the CCDC.
;
_cell_angle_alpha 90
_cell_angle_beta 90
_cell_angle_gamma 90
_cell_formula_units_Z 4
_cell_length_a 12.7553(6)
_cell_length_b 16.3267(8)
_cell_length_c 14.7234(7)
_cell_measurement_reflns_used 9886
_cell_measurement_temperature 173(2)
_cell_measurement_theta_max 58.24
_cell_measurement_theta_min 4.63
_cell_volume 3066.2(3)
_computing_cell_refinement 'Bruker SAINT'
_computing_data_collection 'Bruker APEX2'
_computing_data_reduction 'Bruker SAINT'
_computing_molecular_graphics 'Bruker SHELXTL'
_computing_publication_material 'Bruker SHELXTL'
_computing_structure_refinement 'SHELXL-2014/7 (Sheldrick, 2014)'
_computing_structure_solution 'SHELXS-97 (Sheldrick 2008)'
_diffrn_ambient_temperature 173(2)
_diffrn_measured_fraction_theta_full 0.997
_diffrn_measured_fraction_theta_max 0.996
_diffrn_measurement_device_type 'Bruker APEX-II CCD'
_diffrn_measurement_method '\f and \w scans'
_diffrn_radiation_type GaK\a
_diffrn_radiation_wavelength 1.34138
_diffrn_reflns_av_R_equivalents 0.0570
_diffrn_reflns_av_unetI/netI 0.0527
_diffrn_reflns_Laue_measured_fraction_full 0.997
_diffrn_reflns_Laue_measured_fraction_max 0.996
_diffrn_reflns_limit_h_max 13
_diffrn_reflns_limit_h_min -16
_diffrn_reflns_limit_k_max 20
_diffrn_reflns_limit_k_min -20
_diffrn_reflns_limit_l_max 14
_diffrn_reflns_limit_l_min -18
_diffrn_reflns_number 20617
_diffrn_reflns_point_group_measured_fraction_full 0.791
_diffrn_reflns_point_group_measured_fraction_max 0.794
_diffrn_reflns_theta_full 53.594
_diffrn_reflns_theta_max 58.242
_diffrn_reflns_theta_min 4.634
_exptl_absorpt_coefficient_mu 6.835
_exptl_absorpt_correction_T_max 0.515
_exptl_absorpt_correction_T_min 0.292
_exptl_absorpt_correction_type multi-scan
_exptl_absorpt_process_details sadabs
_exptl_crystal_colour yellow
_exptl_crystal_density_diffrn 1.805
_exptl_crystal_description sheet
_exptl_crystal_F_000 1632
_exptl_crystal_size_max 0.170
_exptl_crystal_size_mid 0.160
_exptl_crystal_size_min 0.030
_refine_diff_density_max 0.876
_refine_diff_density_min -1.026
_refine_diff_density_rms 0.125
_refine_ls_abs_structure_details
; 
 Flack x determined using 1495 quotients [(I+)-(I-)]/[(I+)+(I-)] 
 (Parsons, Flack and Wagner, Acta Cryst. B69 (2013) 249-259). 
;
_refine_ls_abs_structure_Flack 0.177(12)
_refine_ls_extinction_method none
_refine_ls_goodness_of_fit_ref 1.058
_refine_ls_hydrogen_treatment constr
_refine_ls_matrix_type full
_refine_ls_number_parameters 449
_refine_ls_number_reflns 5195
_refine_ls_number_restraints 74
_refine_ls_restrained_S_all 1.059
_refine_ls_R_factor_all 0.0375
_refine_ls_R_factor_gt 0.0341
_refine_ls_shift/su_max 0.004
_refine_ls_shift/su_mean 0.000
_refine_ls_structure_factor_coef Fsqd
_refine_ls_weighting_details 'w=1/[\s^2^(Fo^2^)+(0.0411P)^2^+4.3522P] where P=(Fo^2^+2Fc^2^)/3'
_refine_ls_weighting_scheme calc
_refine_ls_wR_factor_gt 0.0861
_refine_ls_wR_factor_ref 0.0889
_reflns_Friedel_coverage 0.529
_reflns_Friedel_fraction_full 0.566
_reflns_Friedel_fraction_max 0.573
_reflns_number_gt 4809
_reflns_number_total 5195
_reflns_threshold_expression 'I > 2\s(I)'
_cod_data_source_file c9dt00218a1.cif
_cod_data_source_block ga_80627da_d
_cod_depositor_comments 'Adding full bibliography for 7049259--7049262.cif.'
_cod_database_code 7049261
_shelx_shelxl_version_number 2014/7
_shelx_space_group_comment
; 
The symmetry employed for this shelxl refinement is uniquely defined 
by the following loop, which should always be used as a source of 
symmetry information in preference to the above space-group names. 
They are only intended as comments. 
;
_shelx_estimated_absorpt_t_min 0.390
_shelx_estimated_absorpt_t_max 0.821

loop_
_space_group_symop_operation_xyz
'x, y, z'
'-x, -y, z+1/2'
'x+1/2, -y, z'
'-x+1/2, y, z+1/2'

loop_
_atom_site_label
_atom_site_type_symbol
_atom_site_fract_x
_atom_site_fract_y
_atom_site_fract_z
_atom_site_U_iso_or_equiv
_atom_site_adp_type
_atom_site_occupancy
_atom_site_site_symmetry_order
_atom_site_calc_flag
_atom_site_refinement_flags_posn
_atom_site_refinement_flags_adp
_atom_site_refinement_flags_occupancy
_atom_site_disorder_assembly
_atom_site_disorder_group
Ir1 Ir 0.27806(2) 0.20584(2) 0.48696(4) 0.02059(10) Uani 1 1 d . . . . .
Cl1 Cl 0.33477(16) 0.13298(12) 0.62168(14) 0.0296(4) Uani 1 1 d . . . . .
F2 F 0.6682(6) 0.2873(5) 0.3428(10) 0.102(4) Uani 1 1 d D . . . .
F3 F 0.8096(6) 0.3697(5) 0.3478(7) 0.081(2) Uani 1 1 d D . . . .
P1 P 0.7890(17) 0.2714(13) 0.3404(15) 0.043(4) Uani 0.47(2) 1 d D U P A 1
F1 F 0.7684(15) 0.2964(10) 0.2349(16) 0.062(7) Uani 0.47(2) 1 d D U P A 1
F4 F 0.783(2) 0.1795(13) 0.315(2) 0.082(8) Uani 0.47(2) 1 d . U P A 1
F5 F 0.9119(12) 0.2757(11) 0.3132(18) 0.072(6) Uani 0.47(2) 1 d . U P A 1
F6 F 0.824(3) 0.255(2) 0.4395(15) 0.122(11) Uani 0.47(2) 1 d . U P A 1
P1' P 0.7897(14) 0.2744(11) 0.3604(13) 0.044(4) Uani 0.53(2) 1 d D U P A 2
F1' F 0.7628(14) 0.3078(13) 0.4577(12) 0.086(7) Uani 0.53(2) 1 d D U P A 2
F4' F 0.9035(12) 0.2559(13) 0.395(2) 0.103(10) Uani 0.53(2) 1 d D U P A 2
F5' F 0.8147(19) 0.251(2) 0.2582(17) 0.131(12) Uani 0.53(2) 1 d D U P A 2
F6' F 0.758(2) 0.1829(12) 0.381(3) 0.124(11) Uani 0.53(2) 1 d D U P A 2
N1 N 0.1368(5) 0.2243(4) 0.5593(5) 0.0266(14) Uani 1 1 d . . . . .
N2 N 0.2865(4) 0.3805(4) 0.5619(5) 0.0257(15) Uani 1 1 d . . . . .
N3 N 0.4356(5) 0.3177(4) 0.5801(5) 0.0241(13) Uani 1 1 d . . . . .
O1 O -0.0163(4) 0.2779(4) 0.5994(4) 0.0292(12) Uani 1 1 d . . . . .
C1 C 0.0755(6) 0.1611(5) 0.5974(6) 0.0281(18) Uani 1 1 d . . . . .
C2 C 0.0917(7) 0.0769(6) 0.6078(7) 0.038(2) Uani 1 1 d . . . . .
H2 H 0.1558 0.0513 0.5911 0.045 Uiso 1 1 calc R U . . .
C3 C 0.0086(7) 0.0331(6) 0.6439(7) 0.041(2) Uani 1 1 d . . . . .
H3 H 0.0169 -0.0241 0.6535 0.049 Uiso 1 1 calc R U . . .
C4 C -0.0868(7) 0.0694(6) 0.6669(7) 0.042(2) Uani 1 1 d . . . . .
H4 H -0.1416 0.0358 0.6897 0.050 Uiso 1 1 calc R U . . .
C5 C -0.1046(7) 0.1533(6) 0.6574(7) 0.037(2) Uani 1 1 d . . . . .
H5 H -0.1682 0.1792 0.6744 0.045 Uiso 1 1 calc R U . . .
C6 C -0.0194(7) 0.1951(5) 0.6205(6) 0.0305(18) Uani 1 1 d . . . . .
C7 C 0.0803(6) 0.2903(5) 0.5612(6) 0.0265(18) Uani 1 1 d . . . . .
C8 C 0.0976(6) 0.3699(5) 0.5210(5) 0.0255(16) Uani 1 1 d . . . . .
C9 C 0.1941(6) 0.4091(5) 0.5170(5) 0.0231(15) Uani 1 1 d . . . . .
C10 C 0.2025(6) 0.4843(5) 0.4722(7) 0.027(2) Uani 1 1 d . . . . .
H10 H 0.2685 0.5110 0.4693 0.033 Uiso 1 1 calc R U . . .
C11 C 0.1167(7) 0.5199(6) 0.4323(6) 0.037(2) Uani 1 1 d . . . . .
H11 H 0.1236 0.5702 0.4004 0.044 Uiso 1 1 calc R U . . .
C12 C 0.0197(6) 0.4820(5) 0.4389(6) 0.0308(18) Uani 1 1 d . . . . .
H12 H -0.0406 0.5078 0.4142 0.037 Uiso 1 1 calc R U . . .
C13 C 0.0104(5) 0.4080(4) 0.4807(8) 0.0283(14) Uani 1 1 d . . . . .
H13 H -0.0560 0.3817 0.4828 0.034 Uiso 1 1 calc R U . . .
C14 C 0.3379(6) 0.3077(5) 0.5452(6) 0.0253(16) Uani 1 1 d . . . . .
C15 C 0.4447(6) 0.3927(5) 0.6231(5) 0.0251(15) Uani 1 1 d . . . . .
C16 C 0.5295(6) 0.4273(5) 0.6701(6) 0.0304(18) Uani 1 1 d . . . . .
H16 H 0.5945 0.3996 0.6769 0.037 Uiso 1 1 calc R U . . .
C17 C 0.5120(7) 0.5049(5) 0.7061(6) 0.0330(19) Uani 1 1 d . . . . .
H17 H 0.5668 0.5307 0.7392 0.040 Uiso 1 1 calc R U . . .
C18 C 0.4175(7) 0.5460(6) 0.6955(6) 0.0344(19) Uani 1 1 d . . . . .
H18 H 0.4094 0.5992 0.7207 0.041 Uiso 1 1 calc R U . . .
C19 C 0.3350(6) 0.5106(5) 0.6488(5) 0.0263(16) Uani 1 1 d . . . . .
H19 H 0.2697 0.5379 0.6425 0.032 Uiso 1 1 calc R U . . .
C20 C 0.3513(6) 0.4338(5) 0.6116(5) 0.0270(16) Uani 1 1 d . . . . .
C21 C 0.5239(6) 0.2592(6) 0.5774(7) 0.0344(19) Uani 1 1 d . . . . .
H21A H 0.5444 0.2448 0.6395 0.052 Uiso 1 1 calc R U . . .
H21B H 0.5835 0.2843 0.5460 0.052 Uiso 1 1 calc R U . . .
H21C H 0.5024 0.2096 0.5448 0.052 Uiso 1 1 calc R U . . .
C22 C 0.3476(6) 0.2268(5) 0.3543(6) 0.0292(17) Uani 1 1 d . . . . .
C23 C 0.3783(7) 0.1469(6) 0.3866(6) 0.0335(19) Uani 1 1 d . . . . .
C24 C 0.2850(6) 0.0971(5) 0.3941(6) 0.0281(18) Uani 1 1 d . . . . .
C25 C 0.1972(7) 0.1449(5) 0.3694(6) 0.0301(18) Uani 1 1 d . . . . .
C26 C 0.2339(7) 0.2274(6) 0.3475(6) 0.0295(18) Uani 1 1 d . . . . .
C27 C 0.4159(9) 0.2980(6) 0.3325(8) 0.044(3) Uani 1 1 d . . . . .
H27A H 0.4807 0.2945 0.3681 0.067 Uiso 1 1 calc R U . . .
H27B H 0.3791 0.3489 0.3475 0.067 Uiso 1 1 calc R U . . .
H27C H 0.4330 0.2975 0.2676 0.067 Uiso 1 1 calc R U . . .
C28 C 0.4872(7) 0.1159(7) 0.3984(7) 0.045(2) Uani 1 1 d . . . . .
H28A H 0.5065 0.0823 0.3458 0.067 Uiso 1 1 calc R U . . .
H28B H 0.4912 0.0827 0.4537 0.067 Uiso 1 1 calc R U . . .
H28C H 0.5356 0.1624 0.4033 0.067 Uiso 1 1 calc R U . . .
C29 C 0.2853(8) 0.0098(6) 0.4194(9) 0.047(3) Uani 1 1 d . . . . .
H29A H 0.2130 -0.0101 0.4235 0.070 Uiso 1 1 calc R U . . .
H29B H 0.3199 0.0031 0.4784 0.070 Uiso 1 1 calc R U . . .
H29C H 0.3233 -0.0217 0.3733 0.070 Uiso 1 1 calc R U . . .
C30 C 0.0868(7) 0.1186(7) 0.3647(7) 0.038(2) Uani 1 1 d . . . . .
H30A H 0.0688 0.1052 0.3017 0.057 Uiso 1 1 calc R U . . .
H30B H 0.0415 0.1630 0.3863 0.057 Uiso 1 1 calc R U . . .
H30C H 0.0767 0.0702 0.4030 0.057 Uiso 1 1 calc R U . . .
C31 C 0.1699(9) 0.2944(6) 0.3064(7) 0.039(2) Uani 1 1 d . . . . .
H31A H 0.1651 0.2860 0.2407 0.059 Uiso 1 1 calc R U . . .
H31B H 0.2033 0.3473 0.3188 0.059 Uiso 1 1 calc R U . . .
H31C H 0.0995 0.2937 0.3329 0.059 Uiso 1 1 calc R U . . .

loop_
_atom_site_aniso_label
_atom_site_aniso_U_11
_atom_site_aniso_U_22
_atom_site_aniso_U_33
_atom_site_aniso_U_23
_atom_site_aniso_U_13
_atom_site_aniso_U_12
Ir1 0.02361(15) 0.01665(15) 0.02150(16) -0.0004(2) 0.0008(2) -0.00007(10)
Cl1 0.0372(10) 0.0251(9) 0.0264(9) 0.0042(8) -0.0047(9) 0.0033(8)
F2 0.043(4) 0.086(6) 0.179(12) -0.030(6) 0.000(6) -0.008(3)
F3 0.070(4) 0.062(5) 0.110(7) -0.001(5) -0.009(5) -0.017(4)
P1 0.035(5) 0.041(5) 0.051(8) -0.014(5) -0.008(4) -0.009(4)
F1 0.040(16) 0.050(9) 0.097(13) 0.013(10) -0.022(9) -0.010(6)
F4 0.114(18) 0.022(8) 0.111(18) -0.007(11) -0.063(15) 0.007(9)
F5 0.041(8) 0.068(10) 0.108(17) 0.005(11) 0.004(9) 0.008(7)
F6 0.14(2) 0.15(2) 0.066(12) 0.023(13) -0.040(13) -0.073(17)
P1' 0.025(4) 0.046(5) 0.061(9) -0.024(5) -0.004(4) 0.000(3)
F1' 0.066(9) 0.104(13) 0.088(17) -0.022(11) -0.008(8) 0.024(9)
F4' 0.035(8) 0.094(14) 0.18(2) -0.070(16) -0.037(11) 0.031(8)
F5' 0.084(14) 0.22(3) 0.094(16) -0.08(2) 0.040(12) -0.041(18)
F6' 0.108(14) 0.025(8) 0.24(3) -0.004(17) -0.03(2) -0.001(9)
N1 0.031(3) 0.022(3) 0.027(4) -0.002(3) 0.009(3) -0.007(3)
N2 0.020(3) 0.018(3) 0.039(4) 0.004(3) -0.003(3) 0.001(2)
N3 0.019(3) 0.026(3) 0.027(3) -0.002(3) 0.004(3) -0.001(3)
O1 0.023(3) 0.030(3) 0.034(3) -0.001(3) 0.005(2) -0.005(2)
C1 0.034(4) 0.024(4) 0.026(4) -0.001(3) 0.007(3) -0.004(3)
C2 0.041(5) 0.026(4) 0.047(6) -0.003(4) 0.011(4) -0.012(4)
C3 0.045(5) 0.031(5) 0.045(6) -0.003(4) 0.012(4) -0.014(4)
C4 0.044(5) 0.036(5) 0.045(5) -0.006(4) 0.018(4) -0.019(4)
C5 0.034(4) 0.037(5) 0.040(5) -0.009(4) 0.016(4) -0.012(4)
C6 0.031(4) 0.027(4) 0.034(5) -0.005(4) 0.005(4) -0.005(3)
C7 0.023(4) 0.035(5) 0.022(4) -0.003(3) 0.004(3) 0.003(3)
C8 0.030(4) 0.027(4) 0.020(3) -0.002(3) -0.001(3) 0.003(3)
C9 0.027(3) 0.020(4) 0.022(3) 0.004(3) -0.001(3) -0.002(3)
C10 0.027(3) 0.026(4) 0.029(6) 0.000(4) 0.006(3) 0.003(3)
C11 0.042(5) 0.029(4) 0.039(5) 0.010(4) -0.003(4) 0.001(4)
C12 0.032(4) 0.032(4) 0.029(4) 0.006(4) -0.006(3) 0.007(3)
C13 0.023(3) 0.035(4) 0.027(4) 0.000(5) -0.004(4) 0.001(3)
C14 0.025(4) 0.022(4) 0.029(4) 0.008(3) -0.007(3) -0.005(3)
C15 0.025(3) 0.029(4) 0.021(4) 0.006(3) -0.001(3) -0.005(3)
C16 0.027(4) 0.032(4) 0.032(4) 0.007(4) -0.007(3) -0.008(3)
C17 0.040(4) 0.033(5) 0.027(4) 0.000(4) -0.007(4) -0.013(4)
C18 0.047(5) 0.031(4) 0.025(4) -0.006(4) 0.000(4) -0.005(4)
C19 0.031(4) 0.020(4) 0.027(4) -0.008(3) 0.000(3) -0.005(3)
C20 0.028(3) 0.028(4) 0.024(4) 0.004(3) 0.002(3) -0.004(3)
C21 0.020(3) 0.036(5) 0.048(5) -0.005(4) -0.003(3) 0.010(3)
C22 0.036(4) 0.028(4) 0.024(4) -0.002(4) 0.005(3) -0.007(3)
C23 0.036(4) 0.036(5) 0.028(4) -0.005(4) 0.011(4) 0.007(4)
C24 0.046(5) 0.017(4) 0.021(4) -0.014(3) 0.006(3) 0.002(3)
C25 0.035(4) 0.031(4) 0.025(4) -0.010(4) -0.001(3) -0.008(3)
C26 0.047(5) 0.026(4) 0.016(4) -0.010(4) -0.007(3) 0.006(4)
C27 0.045(5) 0.043(6) 0.046(7) 0.007(4) 0.012(5) -0.015(4)
C28 0.034(4) 0.054(6) 0.046(6) -0.015(5) 0.003(4) 0.012(4)
C29 0.053(6) 0.027(5) 0.060(7) 0.016(5) -0.003(5) -0.001(4)
C30 0.035(4) 0.042(6) 0.037(5) 0.000(5) -0.003(4) -0.011(4)
C31 0.049(6) 0.041(6) 0.028(5) 0.004(4) -0.005(4) 0.007(4)

loop_
_atom_type_symbol
_atom_type_description
_atom_type_scat_dispersion_real
_atom_type_scat_dispersion_imag
_atom_type_scat_source
C C 0.0137 0.0067 'International Tables Vol C Tables 4.2.6.8 and 6.1.1.4'
H H 0.0000 0.0000 'International Tables Vol C Tables 4.2.6.8 and 6.1.1.4'
Cl Cl 0.3281 0.5435 'International Tables Vol C Tables 4.2.6.8 and 6.1.1.4'
F F 0.0583 0.0400 'International Tables Vol C Tables 4.2.6.8 and 6.1.1.4'
Ir Ir -5.7005 5.2682 'International Tables Vol C Tables 4.2.6.8 and 6.1.1.4'
N N 0.0241 0.0134 'International Tables Vol C Tables 4.2.6.8 and 6.1.1.4'
O O 0.0389 0.0241 'International Tables Vol C Tables 4.2.6.8 and 6.1.1.4'
P P 0.2543 0.3332 'International Tables Vol C Tables 4.2.6.8 and 6.1.1.4'

loop_
_geom_angle_atom_site_label_1
_geom_angle_atom_site_label_2
_geom_angle_atom_site_label_3
_geom_angle
C14 Ir1 N1 89.5(3)
C14 Ir1 C26 111.6(3)
N1 Ir1 C26 103.5(3)
C14 Ir1 C22 95.6(3)
N1 Ir1 C22 141.1(3)
C26 Ir1 C22 39.2(3)
C14 Ir1 C23 115.4(4)
N1 Ir1 C23 154.8(3)
C26 Ir1 C23 65.2(3)
C22 Ir1 C23 38.7(3)
C14 Ir1 C24 153.6(3)
N1 Ir1 C24 117.0(3)
C26 Ir1 C24 63.9(3)
C22 Ir1 C24 63.9(3)
C23 Ir1 C24 38.2(3)
C14 Ir1 C25 149.8(3)
N1 Ir1 C25 93.4(3)
C26 Ir1 C25 38.7(3)
C22 Ir1 C25 64.2(3)
C23 Ir1 C25 63.3(4)
C24 Ir1 C25 36.7(3)
C14 Ir1 Cl1 86.8(2)
N1 Ir1 Cl1 85.0(2)
C26 Ir1 Cl1 159.5(2)
C22 Ir1 Cl1 133.7(2)
C23 Ir1 Cl1 99.4(3)
C24 Ir1 Cl1 95.7(2)
C25 Ir1 Cl1 123.4(2)
F6 P1 F4 94.6(19)
F6 P1 F2 107(2)
F4 P1 F2 96.7(16)
F6 P1 F5 87.8(18)
F4 P1 F5 91.8(18)
F2 P1 F5 162.2(18)
F6 P1 F1 171.3(19)
F4 P1 F1 90.2(15)
F2 P1 F1 79.6(14)
F5 P1 F1 84.8(14)
F6 P1 F3 93.3(17)
F4 P1 F3 168(2)
F2 P1 F3 89.7(12)
F5 P1 F3 79.5(12)
F1 P1 F3 80.9(12)
F4' P1' F1' 88.4(13)
F4' P1' F6' 89.5(16)
F1' P1' F6' 96(2)
F4' P1' F2 169.6(19)
F1' P1' F2 83.7(12)
F6' P1' F2 84.7(14)
F4' P1' F5' 94.4(17)
F1' P1' F5' 174(2)
F6' P1' F5' 90(2)
F2 P1' F5' 94.2(13)
F4' P1' F3 94.5(14)
F1' P1' F3 78.5(12)
F6' P1' F3 172.8(19)
F2 P1' F3 90.4(10)
F5' P1' F3 95.5(17)
C7 N1 C1 106.9(7)
C7 N1 Ir1 127.1(6)
C1 N1 Ir1 124.6(6)
C14 N2 C20 110.3(6)
C14 N2 C9 126.2(7)
C20 N2 C9 121.6(7)
C14 N3 C15 110.9(6)
C14 N3 C21 127.8(7)
C15 N3 C21 121.4(7)
C7 O1 C6 105.2(6)
C6 C1 C2 120.0(8)
C6 C1 N1 106.9(7)
C2 C1 N1 132.9(8)
C3 C2 C1 115.9(9)
C3 C2 H2 122.1
C1 C2 H2 122.1
C2 C3 C4 122.8(9)
C2 C3 H3 118.6
C4 C3 H3 118.6
C5 C4 C3 122.3(8)
C5 C4 H4 118.8
C3 C4 H4 118.8
C6 C5 C4 113.2(8)
C6 C5 H5 123.4
C4 C5 H5 123.4
C1 C6 O1 108.2(7)
C1 C6 C5 125.8(8)
O1 C6 C5 126.0(8)
N1 C7 O1 112.7(7)
N1 C7 C8 130.8(7)
O1 C7 C8 116.0(7)
C9 C8 C13 118.7(7)
C9 C8 C7 124.5(7)
C13 C8 C7 116.8(7)
C8 C9 C10 119.5(7)
C8 C9 N2 124.2(7)
C10 C9 N2 116.2(7)
C11 C10 C9 120.9(7)
C11 C10 H10 119.5
C9 C10 H10 119.5
C10 C11 C12 119.5(8)
C10 C11 H11 120.3
C12 C11 H11 120.3
C13 C12 C11 120.4(7)
C13 C12 H12 119.8
C11 C12 H12 119.8
C12 C13 C8 121.0(7)
C12 C13 H13 119.5
C8 C13 H13 119.5
N3 C14 N2 105.4(7)
N3 C14 Ir1 127.3(6)
N2 C14 Ir1 127.3(5)
C20 C15 N3 107.6(6)
C20 C15 C16 122.1(8)
N3 C15 C16 130.3(7)
C17 C16 C15 115.5(8)
C17 C16 H16 122.2
C15 C16 H16 122.2
C18 C17 C16 122.4(8)
C18 C17 H17 118.8
C16 C17 H17 118.8
C19 C18 C17 120.9(8)
C19 C18 H18 119.5
C17 C18 H18 119.5
C20 C19 C18 117.5(8)
C20 C19 H19 121.3
C18 C19 H19 121.3
C15 C20 C19 121.5(7)
C15 C20 N2 105.7(7)
C19 C20 N2 132.8(7)
N3 C21 H21A 109.5
N3 C21 H21B 109.5
H21A C21 H21B 109.5
N3 C21 H21C 109.5
H21A C21 H21C 109.5
H21B C21 H21C 109.5
C23 C22 C26 107.5(7)
C23 C22 C27 128.2(8)
C26 C22 C27 124.3(8)
C23 C22 Ir1 70.8(5)
C26 C22 Ir1 69.8(5)
C27 C22 Ir1 123.7(7)
C22 C23 C24 108.1(8)
C22 C23 C28 126.8(9)
C24 C23 C28 124.6(9)
C22 C23 Ir1 70.5(5)
C24 C23 Ir1 73.4(4)
C28 C23 Ir1 128.3(7)
C25 C24 C23 108.7(8)
C25 C24 C29 127.0(8)
C23 C24 C29 124.2(8)
C25 C24 Ir1 71.8(5)
C23 C24 Ir1 68.5(5)
C29 C24 Ir1 127.7(7)
C24 C25 C26 108.2(7)
C24 C25 C30 127.5(9)
C26 C25 C30 124.3(8)
C24 C25 Ir1 71.5(5)
C26 C25 Ir1 67.4(4)
C30 C25 Ir1 127.1(7)
C22 C26 C25 107.3(7)
C22 C26 C31 125.4(8)
C25 C26 C31 126.1(8)
C22 C26 Ir1 70.9(5)
C25 C26 Ir1 73.9(5)
C31 C26 Ir1 130.4(6)
C22 C27 H27A 109.5
C22 C27 H27B 109.5
H27A C27 H27B 109.5
C22 C27 H27C 109.5
H27A C27 H27C 109.5
H27B C27 H27C 109.5
C23 C28 H28A 109.5
C23 C28 H28B 109.5
H28A C28 H28B 109.5
C23 C28 H28C 109.5
H28A C28 H28C 109.5
H28B C28 H28C 109.5
C24 C29 H29A 109.5
C24 C29 H29B 109.5
H29A C29 H29B 109.5
C24 C29 H29C 109.5
H29A C29 H29C 109.5
H29B C29 H29C 109.5
C25 C30 H30A 109.5
C25 C30 H30B 109.5
H30A C30 H30B 109.5
C25 C30 H30C 109.5
H30A C30 H30C 109.5
H30B C30 H30C 109.5
C26 C31 H31A 109.5
C26 C31 H31B 109.5
H31A C31 H31B 109.5
C26 C31 H31C 109.5
H31A C31 H31C 109.5
H31B C31 H31C 109.5

loop_
_geom_bond_atom_site_label_1
_geom_bond_atom_site_label_2
_geom_bond_distance
Ir1 C14 2.021(8)
Ir1 N1 2.115(7)
Ir1 C26 2.158(9)
Ir1 C22 2.173(9)
Ir1 C23 2.178(8)
Ir1 C24 2.244(7)
Ir1 C25 2.247(8)
Ir1 Cl1 2.423(2)
F2 P1 1.56(3)
F2 P1' 1.586(17)
F3 P1' 1.588(19)
F3 P1 1.63(2)
P1 F6 1.55(3)
P1 F4 1.55(3)
P1 F5 1.62(3)
P1 F1 1.63(2)
P1' F4' 1.569(18)
P1' F1' 1.57(2)
P1' F6' 1.58(2)
P1' F5' 1.586(19)
N1 C7 1.297(11)
N1 C1 1.411(10)
N2 C14 1.379(11)
N2 C20 1.406(10)
N2 C9 1.430(10)
N3 C14 1.357(10)
N3 C15 1.384(10)
N3 C21 1.478(10)
O1 C7 1.369(10)
O1 C6 1.388(10)
C1 C6 1.375(12)
C1 C2 1.398(12)
C2 C3 1.385(12)
C2 H2 0.9500
C3 C4 1.395(14)
C3 H3 0.9500
C4 C5 1.395(14)
C4 H4 0.9500
C5 C6 1.393(12)
C5 H5 0.9500
C7 C8 1.445(11)
C8 C9 1.389(11)
C8 C13 1.404(11)
C9 C10 1.398(11)
C10 C11 1.372(11)
C10 H10 0.9500
C11 C12 1.387(12)
C11 H11 0.9500
C12 C13 1.362(11)
C12 H12 0.9500
C13 H13 0.9500
C15 C20 1.378(11)
C15 C16 1.403(11)
C16 C17 1.392(12)
C16 H16 0.9500
C17 C18 1.389(13)
C17 H17 0.9500
C18 C19 1.384(12)
C18 H18 0.9500
C19 C20 1.383(11)
C19 H19 0.9500
C21 H21A 0.9800
C21 H21B 0.9800
C21 H21C 0.9800
C22 C23 1.442(13)
C22 C26 1.454(12)
C22 C27 1.488(12)
C23 C24 1.446(12)
C23 C28 1.489(12)
C24 C25 1.412(12)
C24 C29 1.473(12)
C25 C26 1.463(12)
C25 C30 1.474(12)
C26 C31 1.491(12)
C27 H27A 0.9800
C27 H27B 0.9800
C27 H27C 0.9800
C28 H28A 0.9800
C28 H28B 0.9800
C28 H28C 0.9800
C29 H29A 0.9800
C29 H29B 0.9800
C29 H29C 0.9800
C30 H30A 0.9800
C30 H30B 0.9800
C30 H30C 0.9800
C31 H31A 0.9800
C31 H31B 0.9800
C31 H31C 0.9800

loop_
_geom_torsion_atom_site_label_1
_geom_torsion_atom_site_label_2
_geom_torsion_atom_site_label_3
_geom_torsion_atom_site_label_4
_geom_torsion
C7 N1 C1 C6 0.4(10)
Ir1 N1 C1 C6 -167.1(6)
C7 N1 C1 C2 175.2(10)
Ir1 N1 C1 C2 7.7(14)
C6 C1 C2 C3 -1.5(14)
N1 C1 C2 C3 -175.8(9)
C1 C2 C3 C4 1.5(15)
C2 C3 C4 C5 -1.9(17)
C3 C4 C5 C6 2.0(15)
C2 C1 C6 O1 -177.1(8)
N1 C1 C6 O1 -1.5(10)
C2 C1 C6 C5 2.1(15)
N1 C1 C6 C5 177.7(9)
C7 O1 C6 C1 1.9(10)
C7 O1 C6 C5 -177.2(9)
C4 C5 C6 C1 -2.2(15)
C4 C5 C6 O1 176.8(9)
C1 N1 C7 O1 0.8(10)
Ir1 N1 C7 O1 167.9(5)
C1 N1 C7 C8 -170.8(9)
Ir1 N1 C7 C8 -3.7(14)
C6 O1 C7 N1 -1.7(10)
C6 O1 C7 C8 171.2(7)
N1 C7 C8 C9 -39.6(14)
O1 C7 C8 C9 149.0(8)
N1 C7 C8 C13 138.2(10)
O1 C7 C8 C13 -33.2(11)
C13 C8 C9 C10 -1.0(12)
C7 C8 C9 C10 176.7(8)
C13 C8 C9 N2 174.3(8)
C7 C8 C9 N2 -8.0(13)
C14 N2 C9 C8 63.3(12)
C20 N2 C9 C8 -134.0(9)
C14 N2 C9 C10 -121.3(9)
C20 N2 C9 C10 41.4(11)
C8 C9 C10 C11 0.2(13)
N2 C9 C10 C11 -175.5(8)
C9 C10 C11 C12 1.9(14)
C10 C11 C12 C13 -3.2(15)
C11 C12 C13 C8 2.4(15)
C9 C8 C13 C12 -0.3(14)
C7 C8 C13 C12 -178.2(9)
C15 N3 C14 N2 3.8(9)
C21 N3 C14 N2 -177.5(8)
C15 N3 C14 Ir1 -173.4(6)
C21 N3 C14 Ir1 5.3(13)
C20 N2 C14 N3 -3.2(9)
C9 N2 C14 N3 161.1(7)
C20 N2 C14 Ir1 174.0(6)
C9 N2 C14 Ir1 -21.7(12)
C14 N3 C15 C20 -2.9(9)
C21 N3 C15 C20 178.2(8)
C14 N3 C15 C16 178.1(8)
C21 N3 C15 C16 -0.7(13)
C20 C15 C16 C17 1.5(12)
N3 C15 C16 C17 -179.7(8)
C15 C16 C17 C18 -0.7(13)
C16 C17 C18 C19 0.7(14)
C17 C18 C19 C20 -1.4(12)
N3 C15 C20 C19 178.6(7)
C16 C15 C20 C19 -2.3(12)
N3 C15 C20 N2 0.8(8)
C16 C15 C20 N2 179.9(7)
C18 C19 C20 C15 2.2(12)
C18 C19 C20 N2 179.3(9)
C14 N2 C20 C15 1.5(9)
C9 N2 C20 C15 -163.7(7)
C14 N2 C20 C19 -176.0(9)
C9 N2 C20 C19 18.9(13)
C26 C22 C23 C24 3.7(10)
C27 C22 C23 C24 -177.4(9)
Ir1 C22 C23 C24 64.2(6)
C26 C22 C23 C28 175.7(9)
C27 C22 C23 C28 -5.4(16)
Ir1 C22 C23 C28 -123.7(10)
C26 C22 C23 Ir1 -60.5(6)
C27 C22 C23 Ir1 118.3(10)
C22 C23 C24 C25 -1.6(10)
C28 C23 C24 C25 -173.9(8)
Ir1 C23 C24 C25 60.7(6)
C22 C23 C24 C29 175.9(9)
C28 C23 C24 C29 3.6(15)
Ir1 C23 C24 C29 -121.8(9)
C22 C23 C24 Ir1 -62.3(6)
C28 C23 C24 Ir1 125.4(10)
C23 C24 C25 C26 -1.1(10)
C29 C24 C25 C26 -178.6(9)
Ir1 C24 C25 C26 57.5(6)
C23 C24 C25 C30 178.2(9)
C29 C24 C25 C30 0.8(15)
Ir1 C24 C25 C30 -123.1(10)
C23 C24 C25 Ir1 -58.7(6)
C29 C24 C25 Ir1 123.9(10)
C23 C22 C26 C25 -4.3(9)
C27 C22 C26 C25 176.7(9)
Ir1 C22 C26 C25 -65.5(6)
C23 C22 C26 C31 -172.3(9)
C27 C22 C26 C31 8.8(14)
Ir1 C22 C26 C31 126.5(9)
C23 C22 C26 Ir1 61.2(6)
C27 C22 C26 Ir1 -117.8(9)
C24 C25 C26 C22 3.4(9)
C30 C25 C26 C22 -176.0(8)
Ir1 C25 C26 C22 63.5(5)
C24 C25 C26 C31 171.3(8)
C30 C25 C26 C31 -8.1(14)
Ir1 C25 C26 C31 -128.6(9)
C24 C25 C26 Ir1 -60.1(6)
C30 C25 C26 Ir1 120.5(9)
